data_4337865
loop_
_publ_author_name
'Cui, Huiling'
'Goddard, Richard'
'P\"orschke, Klaus-Richard'
'Hamacher, Alexandra'
'Kassack, Matthias U.'

_publ_section_title
;
 Bispidine Analogues of Cisplatin, Carboplatin, and Oxaliplatin.
 Synthesis, Structures, and Cytotoxicity.
;
_journal_issue 7
_journal_name_full 'Inorganic chemistry'
_journal_page_first 3371
_journal_paper_doi 10.1021/ic402737f
_journal_volume 53
_journal_year 2014
_chemical_compound_source water
_chemical_formula_moiety 'C9 H14 N2 O4 Pt'
_chemical_formula_sum 'C9 H14 N2 O4 Pt'
_chemical_formula_weight 409.31
_chemical_name_systematic
;
 N,N'-3,7-diazabicyclo[3.3.1]nonane-oxalato-platinum(ii)
;
_space_group_crystal_system triclinic
_space_group_IT_number 2
_space_group_name_Hall '-P 1'
_space_group_name_H-M_alt 'P -1'
_symmetry_cell_setting triclinic
_symmetry_Int_Tables_number 2
_symmetry_space_group_name_Hall '-P 1'
_symmetry_space_group_name_H-M 'P -1'
_atom_sites_solution_hydrogens geom
_atom_sites_solution_primary direct
_atom_sites_solution_secondary difmap
_audit_block_code CUI-CA-149-01
_audit_creation_date 2012-02-08
_cell_angle_alpha 94.501(1)
_cell_angle_beta 105.465(1)
_cell_angle_gamma 99.269(1)
_cell_formula_units_Z 2
_cell_length_a 7.0242(8)
_cell_length_b 7.8624(9)
_cell_length_c 10.0847(11)
_cell_measurement_reflns_used 9898
_cell_measurement_temperature 200
_cell_measurement_theta_max 34.8949
_cell_measurement_theta_min 2.6465
_cell_volume 525.44(10)
_computing_cell_refinement 'SAINT software (Bruker AXS, 2004)'
_computing_data_collection 'APEX2 (Bruker AXS, 2008)'
_computing_data_reduction 'SAINT software (Bruker AXS, 2004)'
_computing_molecular_graphics 'DIAMOND (Crystal Impact GbR, 2005)'
_computing_publication_material
;
O. V. Dolomanov, L. J. Bourhis, R. J. Gildea, J. A. K. Howard and H. Puschmann,
OLEX2: a complete structure solution, refinement and analysis program.
J. Appl. Cryst. (2009). 42, 339-341.
;
_computing_structure_refinement 'SHELXL-97 (G. M. Sheldrick, 2008)'
_computing_structure_solution 'SHELXS-97 (G. M. Sheldrick, 2008)'
_diffrn_ambient_temperature 200
_diffrn_detector_area_resol_mean 66.67
_diffrn_measured_fraction_theta_full 0.995
_diffrn_measured_fraction_theta_max 0.983
_diffrn_measurement_device_type 'Bruker-AXS Kappa Mach3 APEX-II'
_diffrn_measurement_method 'CCD \f- and \w-scans'
_diffrn_radiation_monochromator 'Incoatec Helios mirrors'
_diffrn_radiation_source '0.2 x 2mm^2^ focus rotating anode'
_diffrn_radiation_type Mo-K\a
_diffrn_radiation_wavelength 0.71073
_diffrn_reflns_av_R_equivalents 0.0383
_diffrn_reflns_av_unetI/netI 0.0309
_diffrn_reflns_limit_h_max 10
_diffrn_reflns_limit_h_min -10
_diffrn_reflns_limit_k_max 12
_diffrn_reflns_limit_k_min -12
_diffrn_reflns_limit_l_max 15
_diffrn_reflns_limit_l_min -15
_diffrn_reflns_number 13595
_diffrn_reflns_theta_full 27.50
_diffrn_reflns_theta_max 33.14
_diffrn_reflns_theta_min 2.65
_diffrn_source_current 30.0
_diffrn_source_power 1.5
_diffrn_source_voltage 50.0
_diffrn_standards_number 0
_exptl_absorpt_coefficient_mu 13.353
_exptl_absorpt_correction_T_max 0.79667
_exptl_absorpt_correction_T_min 0.54220
_exptl_absorpt_correction_type gaussian
_exptl_absorpt_process_details 'SADABS (Bruker AXS, 2008)'
_exptl_crystal_colour colourless
_exptl_crystal_density_diffrn 2.587
_exptl_crystal_description plate
_exptl_crystal_F_000 384
_exptl_crystal_size_max 0.04
_exptl_crystal_size_mid 0.04
_exptl_crystal_size_min 0.02
_refine_diff_density_max 1.946
_refine_diff_density_min -4.200
_refine_diff_density_rms 0.263
_refine_ls_extinction_method none
_refine_ls_goodness_of_fit_ref 1.101
_refine_ls_hydrogen_treatment constr
_refine_ls_matrix_type full
_refine_ls_number_parameters 145
_refine_ls_number_reflns 3934
_refine_ls_number_restraints 0
_refine_ls_restrained_S_all 1.101
_refine_ls_R_factor_all 0.0252
_refine_ls_R_factor_gt 0.0243
_refine_ls_shift/su_max 0.003
_refine_ls_shift/su_mean 0.000
_refine_ls_structure_factor_coef Fsqd
_refine_ls_weighting_details 'calc w=1/[\s^2^(Fo^2^)+(0.0399P)^2^+0.3050P] where P=(Fo^2^+2Fc^2^)/3'
_refine_ls_weighting_scheme calc
_refine_ls_wR_factor_gt 0.0626
_refine_ls_wR_factor_ref 0.0630
_reflns_number_gt 3823
_reflns_number_total 3934
_reflns_threshold_expression >2sigma(I)
_cod_data_source_file ic402737f_si_002.cif
_cod_data_source_block 3
_cod_depositor_comments 'Adding full bibliography for 4337861--4337865.cif.'
_cod_original_sg_symbol_H-M P-1
_cod_database_code 4337865

loop_
_space_group_symop_id
_space_group_symop_operation_xyz
1 'x, y, z'
2 '-x, -y, -z'

loop_
_atom_site_label
_atom_site_type_symbol
_atom_site_fract_x
_atom_site_fract_y
_atom_site_fract_z
_atom_site_U_iso_or_equiv
_atom_site_adp_type
_atom_site_occupancy
_atom_site_symmetry_multiplicity
_atom_site_calc_flag
_atom_site_refinement_flags
Pt1 Pt 0.239459(12) 0.237447(11) 0.925238(9) 0.01445(4) Uani 1 1 d .
O1 O 0.0642(4) 0.3164(3) 1.0390(3) 0.0223(4) Uani 1 1 d .
O2 O 0.3080(4) 0.0848(3) 1.0775(3) 0.0202(4) Uani 1 1 d .
O3 O 0.0049(4) 0.2882(3) 1.2433(3) 0.0283(5) Uani 1 1 d .
O4 O 0.2511(4) 0.0425(3) 1.2813(2) 0.0259(4) Uani 1 1 d .
N1 N 0.1652(4) 0.3938(4) 0.7770(3) 0.0187(4) Uani 1 1 d .
H1 H 0.0780 0.4564 0.8003 0.022 Uiso 1 1 calc R
N2 N 0.4160(4) 0.1546(3) 0.8146(3) 0.0168(4) Uani 1 1 d .
H2 H 0.4782 0.0746 0.8605 0.020 Uiso 1 1 calc R
C1 C 0.3439(4) 0.5198(4) 0.7678(3) 0.0203(5) Uani 1 1 d .
H1A H 0.4151 0.5815 0.8593 0.024 Uiso 1 1 calc R
H1B H 0.2987 0.6045 0.7077 0.024 Uiso 1 1 calc R
C2 C 0.4870(4) 0.4277(4) 0.7113(3) 0.0192(5) Uani 1 1 d .
H2A H 0.5975 0.5159 0.7030 0.023 Uiso 1 1 calc R
C3 C 0.5770(4) 0.2988(4) 0.8036(3) 0.0194(5) Uani 1 1 d .
H3A H 0.6724 0.2504 0.7652 0.023 Uiso 1 1 calc R
H3B H 0.6489 0.3590 0.8954 0.023 Uiso 1 1 calc R
C4 C 0.2911(4) 0.0654(4) 0.6732(3) 0.0207(5) Uani 1 1 d .
H4A H 0.1829 -0.0219 0.6829 0.025 Uiso 1 1 calc R
H4B H 0.3742 0.0073 0.6289 0.025 Uiso 1 1 calc R
C5 C 0.2034(4) 0.1961(4) 0.5830(3) 0.0199(5) Uani 1 1 d .
H5 H 0.1298 0.1341 0.4909 0.024 Uiso 1 1 calc R
C6 C 0.0586(4) 0.2878(4) 0.6380(3) 0.0215(5) Uani 1 1 d .
H6A H 0.0027 0.3633 0.5725 0.026 Uiso 1 1 calc R
H6B H -0.0515 0.2021 0.6471 0.026 Uiso 1 1 calc R
C7 C 0.3747(5) 0.3327(4) 0.5670(3) 0.0220(5) Uani 1 1 d .
H7A H 0.4646 0.2773 0.5277 0.026 Uiso 1 1 calc R
H7B H 0.3212 0.4137 0.5060 0.026 Uiso 1 1 calc R
C8 C 0.0836(4) 0.2482(3) 1.1531(3) 0.0180(5) Uani 1 1 d .
C9 C 0.2238(4) 0.1123(3) 1.1760(3) 0.0173(4) Uani 1 1 d .

loop_
_atom_site_aniso_label
_atom_site_aniso_U_11
_atom_site_aniso_U_22
_atom_site_aniso_U_33
_atom_site_aniso_U_23
_atom_site_aniso_U_13
_atom_site_aniso_U_12
Pt1 0.01707(6) 0.01631(6) 0.01193(6) 0.00443(4) 0.00565(4) 0.00494(4)
O1 0.0263(10) 0.0254(10) 0.0238(12) 0.0114(9) 0.0149(9) 0.0123(8)
O2 0.0267(10) 0.0235(10) 0.0176(10) 0.0096(8) 0.0119(8) 0.0127(8)
O3 0.0363(11) 0.0327(12) 0.0265(12) 0.0067(9) 0.0210(10) 0.0157(10)
O4 0.0389(12) 0.0295(11) 0.0164(10) 0.0096(8) 0.0136(9) 0.0141(9)
N1 0.0192(10) 0.0198(10) 0.0192(12) 0.0083(9) 0.0058(9) 0.0061(8)
N2 0.0205(10) 0.0175(10) 0.0144(11) 0.0043(8) 0.0072(8) 0.0046(8)
C1 0.0242(11) 0.0177(11) 0.0197(13) 0.0054(9) 0.0076(10) 0.0024(9)
C2 0.0206(10) 0.0197(11) 0.0168(12) 0.0038(9) 0.0071(9) -0.0013(9)
C3 0.0177(10) 0.0231(12) 0.0180(12) 0.0025(9) 0.0065(9) 0.0026(9)
C4 0.0254(12) 0.0178(11) 0.0185(12) -0.0004(9) 0.0082(10) 0.0013(9)
C5 0.0198(11) 0.0210(11) 0.0163(12) 0.0021(9) 0.0036(9) -0.0010(9)
C6 0.0196(10) 0.0271(13) 0.0164(12) 0.0090(10) 0.0022(9) 0.0021(9)
C7 0.0250(12) 0.0283(13) 0.0117(11) 0.0056(10) 0.0061(10) -0.0011(10)
C8 0.0200(10) 0.0174(10) 0.0195(12) 0.0024(9) 0.0102(9) 0.0044(8)
C9 0.0234(11) 0.0169(10) 0.0146(11) 0.0037(8) 0.0092(9) 0.0050(9)

loop_
_atom_type_symbol
_atom_type_description
_atom_type_scat_dispersion_real
_atom_type_scat_dispersion_imag
_atom_type_scat_source
C C 0.0033 0.0016 'International Tables Vol C Tables 4.2.6.8 and 6.1.1.4'
H H 0.0000 0.0000 'International Tables Vol C Tables 4.2.6.8 and 6.1.1.4'
N N 0.0061 0.0033 'International Tables Vol C Tables 4.2.6.8 and 6.1.1.4'
O O 0.0106 0.0060 'International Tables Vol C Tables 4.2.6.8 and 6.1.1.4'
Pt Pt -1.7033 8.3905 'International Tables Vol C Tables 4.2.6.8 and 6.1.1.4'

loop_
_exptl_crystal_face_index_h
_exptl_crystal_face_index_k
_exptl_crystal_face_index_l
_exptl_crystal_face_perp_dist
1.00 1.00 -1.00 0.0200
-1.00 -1.00 1.00 0.0200
1.00 -1.00 1.00 0.0200
-1.00 1.00 -1.00 0.0200
0.00 0.00 1.00 0.0100
0.00 0.00 -1.00 0.0100

loop_
_geom_angle_atom_site_label_1
_geom_angle_atom_site_label_2
_geom_angle_atom_site_label_3
_geom_angle
_geom_angle_publ_flag
O1 Pt1 O2 82.62(10) y
N1 Pt1 O1 95.37(11) y
N1 Pt1 O2 177.98(8) y
N2 Pt1 O1 178.72(8) y
N2 Pt1 O2 96.10(10) y
N2 Pt1 N1 85.91(11) y
C8 O1 Pt1 113.15(18) y
C9 O2 Pt1 112.93(18) y
C1 N1 Pt1 112.29(19) y
C1 N1 C6 110.6(2) y
C6 N1 Pt1 110.81(19) y
C3 N2 Pt1 112.22(18) y
C3 N2 C4 111.2(2) y
C4 N2 Pt1 110.84(18) y
N1 C1 C2 111.4(2) y
C3 C2 C1 113.5(2) y
C7 C2 C1 109.0(2) y
C7 C2 C3 109.3(2) y
N2 C3 C2 111.0(2) y
N2 C4 C5 110.6(2) y
C4 C5 C6 114.3(3) y
C4 C5 C7 109.3(2) y
C6 C5 C7 109.0(3) y
N1 C6 C5 110.8(2) y
C2 C7 C5 107.2(3) y
O1 C8 C9 115.9(2) y
O3 C8 O1 124.3(3) y
O3 C8 C9 119.7(3) y
O2 C9 C8 115.2(2) y
O4 C9 O2 124.7(3) y
O4 C9 C8 120.1(2) y

loop_
_geom_bond_atom_site_label_1
_geom_bond_atom_site_label_2
_geom_bond_distance
_geom_bond_publ_flag
Pt1 O1 2.026(2) y
Pt1 O2 2.028(2) y
Pt1 N1 2.024(3) y
Pt1 N2 2.023(3) y
O1 C8 1.291(4) y
O2 C9 1.306(3) y
O3 C8 1.229(3) y
O4 C9 1.217(4) y
N1 C1 1.497(4) y
N1 C6 1.509(4) y
N2 C3 1.500(4) y
N2 C4 1.508(4) y
C1 C2 1.528(4) y
C2 C3 1.527(4) y
C2 C7 1.525(4) y
C4 C5 1.522(4) y
C5 C6 1.528(4) y
C5 C7 1.530(4) y
C8 C9 1.556(4) y
